data_7719686
loop_
_publ_author_name
'Durigon, Daniele C.'
'Ribeiro, Ronny R.'
'Espindola-Moreno, Olivia'
'Le&#xf3;n, Ignacio E'
'Poneti, Giordano'
'Bortoluzzi, Adailton J.'
'Peralta, Rosely A.'

_publ_section_title
;
 Structural influences on the oxidation and anticancer activities of
 dicopper(II) complexes containing different selenium and sulfur ligands.
;
_journal_issue 47
_journal_name_full 'Dalton transactions (Cambridge, England : 2003)'
_journal_page_first 17495
_journal_page_last 17506
_journal_paper_doi 10.1039/d5dt01324k
_journal_volume 54
_journal_year 2025
_chemical_formula_moiety
;
C35 H35 Br Cu2 N5 O5 S2, Cl O4, C H4 O, H2 O
;
_chemical_formula_sum 'C36 H41 Br Cl Cu2 N5 O11 S2'
_chemical_formula_weight 1026.30
_space_group_crystal_system triclinic
_space_group_IT_number 2
_space_group_name_Hall '-P 1'
_space_group_name_H-M_alt 'P -1'
_atom_sites_solution_hydrogens mixed
_atom_sites_solution_primary 'dual space'
_atom_sites_solution_secondary difmap
_audit_creation_method SHELXL-2019/3
_audit_update_record
;
2025-04-24 deposited with the CCDC.	2025-10-22 downloaded from the CCDC.
;
_cell_angle_alpha 107.871(2)
_cell_angle_beta 107.7370(10)
_cell_angle_gamma 99.341(2)
_cell_formula_units_Z 2
_cell_length_a 10.6135(8)
_cell_length_b 13.3125(10)
_cell_length_c 15.8655(12)
_cell_measurement_reflns_used 9900
_cell_measurement_temperature 150(2)
_cell_measurement_theta_max 30.62
_cell_measurement_theta_min 2.60
_cell_volume 1949.5(3)
_computing_cell_refinement 'Bruker SAINT'
_computing_data_collection 'Bruker APEX2'
_computing_data_reduction 'Bruker SAINT'
_computing_molecular_graphics 'PLATON (Spek, 2009)'
_computing_publication_material 'SHELXL-2019/3 (Sheldrick, 2008)'
_computing_structure_refinement 'SHELXL-2019/3 (Sheldrick, 2008)'
_computing_structure_solution 'SHELXT 2014/5 (Sheldrick, 2015)'
_diffrn_ambient_temperature 150(2)
_diffrn_measured_fraction_theta_full 1.000
_diffrn_measured_fraction_theta_max 0.996
_diffrn_measurement_device_type 'Bruker APEX-II CCD'
_diffrn_measurement_method '\f and \w scans'
_diffrn_radiation_monochromator graphite
_diffrn_radiation_source 'fine-focus sealed tube'
_diffrn_radiation_type MoK\a
_diffrn_radiation_wavelength 0.71073
_diffrn_reflns_av_R_equivalents 0.0306
_diffrn_reflns_av_unetI/netI 0.0298
_diffrn_reflns_Laue_measured_fraction_full 1.000
_diffrn_reflns_Laue_measured_fraction_max 0.996
_diffrn_reflns_limit_h_max 15
_diffrn_reflns_limit_h_min -15
_diffrn_reflns_limit_k_max 19
_diffrn_reflns_limit_k_min -19
_diffrn_reflns_limit_l_max 22
_diffrn_reflns_limit_l_min -22
_diffrn_reflns_number 50907
_diffrn_reflns_point_group_measured_fraction_full 1.000
_diffrn_reflns_point_group_measured_fraction_max 0.996
_diffrn_reflns_theta_full 25.242
_diffrn_reflns_theta_max 30.660
_diffrn_reflns_theta_min 1.456
_exptl_absorpt_coefficient_mu 2.359
_exptl_absorpt_correction_T_max 0.7461
_exptl_absorpt_correction_T_min 0.5796
_exptl_absorpt_process_details
;
 SADABS 2016/2: Krause, L., Herbst-Irmer, R., Sheldrick G.M. & Stalke D.,
 J. Appl. Cryst. 48 (2015) 3-10
;
_exptl_crystal_colour green
_exptl_crystal_density_diffrn 1.748
_exptl_crystal_description irregular
_exptl_crystal_F_000 1044
_exptl_crystal_size_max 0.400
_exptl_crystal_size_mid 0.240
_exptl_crystal_size_min 0.180
_refine_diff_density_max 2.828
_refine_diff_density_min -1.282
_refine_diff_density_rms 0.108
_refine_ls_extinction_method none
_refine_ls_goodness_of_fit_ref 1.064
_refine_ls_hydrogen_treatment mixed
_refine_ls_matrix_type full
_refine_ls_number_parameters 532
_refine_ls_number_reflns 12029
_refine_ls_number_restraints 201
_refine_ls_restrained_S_all 1.071
_refine_ls_R_factor_all 0.0608
_refine_ls_R_factor_gt 0.0429
_refine_ls_shift/su_max 0.001
_refine_ls_shift/su_mean 0.000
_refine_ls_structure_factor_coef Fsqd
_refine_ls_weighting_details 'w=1/[\s^2^(Fo^2^)+(0.0271P)^2^+5.2108P] where P=(Fo^2^+2Fc^2^)/3'
_refine_ls_weighting_scheme calc
_refine_ls_wR_factor_gt 0.0874
_refine_ls_wR_factor_ref 0.0967
_reflns_Friedel_coverage 0.000
_reflns_number_gt 9731
_reflns_number_total 12029
_reflns_threshold_expression 'I > 2\s(I)'
_cod_data_source_file d5dt01324k2.cif
_cod_data_source_block Complex3
_cod_depositor_comments
;
The following automatic conversions were performed:

data item '_atom_sites_solution_secondary' value 'diffmap' was
changed to 'difmap'.

Automatic conversion script
Id: cif_fix_values 8170 2020-07-09 18:12:32Z antanas 

 Adding full bibliography for 7719682--7719686.cif.
;
_cod_database_code 7719686
_shelx_shelxl_version_number 2019/3
_shelx_space_group_comment
;
The symmetry employed for this shelxl refinement is uniquely defined
by the following loop, which should always be used as a source of
symmetry information in preference to the above space-group names.
They are only intended as comments.
;
_shelx_estimated_absorpt_t_min 0.452
_shelx_estimated_absorpt_t_max 0.676

loop_
_space_group_symop_operation_xyz
'x, y, z'
'-x, -y, -z'

loop_
_atom_site_label
_atom_site_type_symbol
_atom_site_fract_x
_atom_site_fract_y
_atom_site_fract_z
_atom_site_U_iso_or_equiv
_atom_site_adp_type
_atom_site_occupancy
_atom_site_site_symmetry_order
_atom_site_calc_flag
_atom_site_refinement_flags_posn
_atom_site_refinement_flags_adp
_atom_site_refinement_flags_occupancy
_atom_site_disorder_assembly
_atom_site_disorder_group
Cu1 Cu 0.47344(3) 0.88697(2) 0.88322(2) 0.01132(6) Uani 1 1 d . . . . .
Cu2 Cu 0.27992(3) 0.82585(2) 0.62667(2) 0.01203(6) Uani 1 1 d . . . . .
O10 O 0.43206(17) 0.81209(14) 0.72201(11) 0.0129(3) Uani 1 1 d . . . . .
N1 N 0.5844(2) 0.78345(16) 0.91271(13) 0.0122(4) Uani 1 1 d . . . . .
C2 C 0.5482(2) 0.68597(18) 0.82144(16) 0.0130(4) Uani 1 1 d . . . . .
H2A H 0.588389 0.628719 0.836909 0.016 Uiso 1 1 calc R U . . .
H2B H 0.446708 0.654581 0.791378 0.016 Uiso 1 1 calc R U . . .
C3 C 0.5268(2) 0.8729(2) 0.58743(18) 0.0161(4) Uani 1 1 d . . . . .
H3A H 0.544278 0.947754 0.634171 0.019 Uiso 1 1 calc R U . . .
H3B H 0.572190 0.879709 0.542609 0.019 Uiso 1 1 calc R U . . .
N2 N 0.3749(2) 0.82405(16) 0.53275(14) 0.0134(4) Uani 1 1 d . . . . .
C11 C 0.5994(2) 0.71555(18) 0.75154(16) 0.0126(4) Uani 1 1 d . . . . .
C12 C 0.5372(2) 0.77868(18) 0.70401(16) 0.0120(4) Uani 1 1 d . . . . .
C13 C 0.5895(2) 0.80527(19) 0.63961(16) 0.0139(4) Uani 1 1 d . . . . .
C14 C 0.7007(3) 0.7704(2) 0.62497(17) 0.0159(4) Uani 1 1 d . . . . .
H14 H 0.734465 0.789173 0.581209 0.019 Uiso 1 1 calc R U . . .
C15 C 0.7639(2) 0.70865(19) 0.67266(17) 0.0146(4) Uani 1 1 d . . . . .
C16 C 0.7103(2) 0.68136(19) 0.73477(16) 0.0135(4) Uani 1 1 d . . . . .
H16 H 0.750139 0.637981 0.766982 0.016 Uiso 1 1 calc R U . . .
C17 C 0.8879(3) 0.6752(2) 0.65949(19) 0.0182(5) Uani 1 1 d . . . . .
H17A H 0.969295 0.739403 0.693150 0.027 Uiso 1 1 calc R U . . .
H17B H 0.871678 0.646066 0.591202 0.027 Uiso 1 1 calc R U . . .
H17C H 0.903448 0.618423 0.685560 0.027 Uiso 1 1 calc R U . . .
C20 C 0.5414(3) 0.7445(2) 0.98067(17) 0.0153(4) Uani 1 1 d . . . . .
H20A H 0.593722 0.798606 1.046843 0.018 Uiso 1 1 calc R U . . .
H20B H 0.561472 0.673502 0.976739 0.018 Uiso 1 1 calc R U . . .
C21 C 0.3901(3) 0.73051(19) 0.95629(16) 0.0149(4) Uani 1 1 d . . . . .
N22 N 0.3370(2) 0.79445(17) 0.91247(14) 0.0152(4) Uani 1 1 d . . . . .
C23 C 0.2031(3) 0.7898(2) 0.89148(18) 0.0197(5) Uani 1 1 d . . . . .
H23 H 0.166262 0.835692 0.861068 0.024 Uiso 1 1 calc R U . . .
C24 C 0.1172(3) 0.7200(2) 0.9129(2) 0.0237(5) Uani 1 1 d . . . . .
H24 H 0.022632 0.717594 0.896995 0.028 Uiso 1 1 calc R U . . .
C25 C 0.1712(3) 0.6536(2) 0.9579(2) 0.0258(6) Uani 1 1 d . . . . .
H25 H 0.114208 0.605251 0.973417 0.031 Uiso 1 1 calc R U . . .
C26 C 0.3094(3) 0.6589(2) 0.98005(19) 0.0219(5) Uani 1 1 d . . . . .
H26 H 0.348537 0.614200 1.010991 0.026 Uiso 1 1 calc R U . . .
C30 C 0.7333(2) 0.84465(19) 0.95321(16) 0.0141(4) Uani 1 1 d . . . . .
H30A H 0.788049 0.792770 0.939138 0.017 Uiso 1 1 calc R U . . .
H30B H 0.764855 0.881535 1.023515 0.017 Uiso 1 1 calc R U . . .
C31 C 0.7544(2) 0.92872(19) 0.91018(16) 0.0136(4) Uani 1 1 d . . . . .
N32 N 0.6510(2) 0.97603(16) 0.89183(14) 0.0137(4) Uani 1 1 d . . . . .
C33 C 0.6627(3) 1.0549(2) 0.85605(17) 0.0164(4) Uani 1 1 d . . . . .
H33 H 0.589620 1.087699 0.843074 0.020 Uiso 1 1 calc R U . . .
C34 C 0.7773(3) 1.0898(2) 0.8376(2) 0.0225(5) Uani 1 1 d . . . . .
H34 H 0.783975 1.146999 0.813793 0.027 Uiso 1 1 calc R U . . .
C35 C 0.8829(3) 1.0402(2) 0.8542(2) 0.0222(5) Uani 1 1 d . . . . .
H35 H 0.961826 1.061592 0.840375 0.027 Uiso 1 1 calc R U . . .
C36 C 0.8712(3) 0.9591(2) 0.89116(18) 0.0183(5) Uani 1 1 d . . . . .
H36 H 0.942539 0.924445 0.903473 0.022 Uiso 1 1 calc R U . . .
C40 C 0.3223(3) 0.8987(2) 0.48664(17) 0.0165(5) Uani 1 1 d . . . . .
H40A H 0.340084 0.885701 0.426994 0.020 Uiso 1 1 calc R U . . .
H40B H 0.370627 0.976265 0.530099 0.020 Uiso 1 1 calc R U . . .
C41 C 0.1701(3) 0.8775(2) 0.46431(17) 0.0165(5) Uani 1 1 d . . . . .
N42 N 0.1296(2) 0.84804(17) 0.52769(14) 0.0151(4) Uani 1 1 d . . . . .
C43 C -0.0029(3) 0.8326(2) 0.51752(19) 0.0203(5) Uani 1 1 d . . . . .
H43 H -0.031006 0.813163 0.563190 0.024 Uiso 1 1 calc R U . . .
C44 C -0.1003(3) 0.8440(2) 0.4424(2) 0.0237(5) Uani 1 1 d . . . . .
H44 H -0.193913 0.832031 0.436400 0.028 Uiso 1 1 calc R U . . .
C45 C -0.0587(3) 0.8732(2) 0.3763(2) 0.0255(6) Uani 1 1 d . . . . .
H45 H -0.123463 0.881565 0.324244 0.031 Uiso 1 1 calc R U . . .
C46 C 0.0784(3) 0.8900(2) 0.38711(19) 0.0230(5) Uani 1 1 d . . . . .
H46 H 0.109203 0.909733 0.342535 0.028 Uiso 1 1 calc R U . . .
C50 C 0.3393(3) 0.7137(2) 0.45521(17) 0.0176(5) Uani 1 1 d . . . . .
H50A H 0.409941 0.714907 0.426442 0.021 Uiso 1 1 calc R U . . .
H50B H 0.250023 0.702541 0.404715 0.021 Uiso 1 1 calc R U . . .
C51 C 0.3285(3) 0.6153(2) 0.48479(18) 0.0181(5) Uani 1 1 d . . . . .
H51A H 0.416125 0.625381 0.536324 0.022 Uiso 1 1 calc R U . . .
H51B H 0.312181 0.547673 0.429589 0.022 Uiso 1 1 calc R U . . .
C52 C 0.2366(2) 0.52926(19) 0.60348(17) 0.0157(4) Uani 1 1 d . . . . .
S1 S 0.18748(6) 0.60062(5) 0.52681(4) 0.01709(12) Uani 1 1 d . . . . .
C53 C 0.1700(3) 0.5305(2) 0.66710(19) 0.0216(5) Uani 1 1 d . . . . .
H53 H 0.101931 0.568750 0.667830 0.026 Uiso 1 1 calc R U . . .
C54 C 0.2025(3) 0.4764(2) 0.7292(2) 0.0246(5) Uani 1 1 d . . . . .
H54 H 0.155662 0.475623 0.771472 0.030 Uiso 1 1 calc R U . . .
C55 C 0.3045(3) 0.4233(2) 0.72876(19) 0.0222(5) Uani 1 1 d . . . . .
Br1 Br 0.35939(4) 0.35798(3) 0.81951(3) 0.04197(9) Uani 1 1 d . . . . .
C56 C 0.3690(3) 0.4188(2) 0.6647(2) 0.0226(5) Uani 1 1 d . . . . .
H56 H 0.437024 0.380398 0.664288 0.027 Uiso 1 1 calc R U . . .
C57 C 0.3338(3) 0.4707(2) 0.60102(18) 0.0193(5) Uani 1 1 d . . . . .
H57 H 0.376057 0.466369 0.555629 0.023 Uiso 1 1 calc R U . . .
S2 S 0.26842(6) 0.99227(5) 0.78539(4) 0.01273(11) Uani 1 1 d . . . . .
O1 O 0.37410(17) 0.99708(14) 0.87623(12) 0.0152(3) Uani 1 1 d . . . . .
O2 O 0.19786(17) 0.87298(14) 0.72324(12) 0.0150(3) Uani 1 1 d . . . . .
O4 O 0.3379(2) 1.04124(16) 0.73465(14) 0.0222(4) Uani 1 1 d . . . . .
O3 O 0.1703(2) 1.04695(17) 0.81042(13) 0.0231(4) Uani 1 1 d . . . . .
Cl1 Cl 0.81419(7) 0.40745(6) 0.79567(5) 0.02585(14) Uani 1 1 d D . . . .
O10P O 0.8817(3) 0.4595(2) 0.89792(15) 0.0394(6) Uani 1 1 d D . . . .
O20P O 0.8937(6) 0.4602(5) 0.7542(4) 0.0352(5) Uani 0.5 1 d D U P A 1
O30P O 0.7718(5) 0.2924(4) 0.7665(4) 0.0352(5) Uani 0.5 1 d D U P A 1
O40P O 0.6784(5) 0.4285(4) 0.7642(4) 0.0352(5) Uani 0.5 1 d D U P A 1
O21P O 0.8617(9) 0.4710(8) 0.7493(7) 0.0352(5) Uani 0.3 1 d D U P A 2
O31P O 0.8519(9) 0.3021(6) 0.7641(7) 0.0352(5) Uani 0.3 1 d D U P A 2
O41P O 0.6707(7) 0.3815(7) 0.7715(6) 0.0352(5) Uani 0.3 1 d D U P A 2
O22P O 0.9132(11) 0.4272(10) 0.7553(8) 0.0352(5) Uani 0.2 1 d D U P A 3
O32P O 0.8188(13) 0.2942(8) 0.7607(11) 0.0352(5) Uani 0.2 1 d D U P A 3
O42P O 0.7043(11) 0.4568(10) 0.7602(9) 0.0352(5) Uani 0.2 1 d D U P A 3
O1S O 0.2222(4) 0.3735(3) 1.0129(2) 0.0636(9) Uani 1 1 d . . . . .
H1S H 0.199940 0.430485 1.049715 0.076 Uiso 1 1 d R U . . .
C2S C 0.1136(4) 0.3186(3) 0.9256(3) 0.0457(9) Uani 1 1 d . . . . .
H3W1 H 0.029483 0.292013 0.935338 0.069 Uiso 1 1 d R U . . .
H3W2 H 0.135043 0.256103 0.886448 0.069 Uiso 1 1 d R U . . .
H3W3 H 0.099499 0.369899 0.892966 0.069 Uiso 1 1 d R U . . .
O1W O 0.4781(3) 0.1600(2) 0.65539(17) 0.0385(6) Uani 1 1 d . . . . .
H1WB H 0.439418 0.140157 0.683583 0.049(13) Uiso 1 1 d R . . . .
H1WA H 0.532034 0.207239 0.690758 0.050(14) Uiso 1 1 d R . . . .

loop_
_atom_site_aniso_label
_atom_site_aniso_U_11
_atom_site_aniso_U_22
_atom_site_aniso_U_33
_atom_site_aniso_U_23
_atom_site_aniso_U_13
_atom_site_aniso_U_12
Cu1 0.01119(13) 0.01097(13) 0.01146(12) 0.00422(10) 0.00357(10) 0.00369(10)
Cu2 0.01278(13) 0.01399(13) 0.00874(12) 0.00417(10) 0.00256(10) 0.00550(10)
O10 0.0134(8) 0.0157(8) 0.0097(7) 0.0043(6) 0.0037(6) 0.0068(6)
N1 0.0126(9) 0.0121(9) 0.0090(8) 0.0026(7) 0.0024(7) 0.0025(7)
C2 0.0165(10) 0.0113(10) 0.0096(9) 0.0027(8) 0.0042(8) 0.0038(8)
C3 0.0155(11) 0.0178(11) 0.0168(11) 0.0091(9) 0.0055(9) 0.0054(9)
N2 0.0174(9) 0.0131(9) 0.0098(8) 0.0046(7) 0.0042(7) 0.0061(7)
C11 0.0130(10) 0.0115(10) 0.0093(9) 0.0012(8) 0.0016(8) 0.0032(8)
C12 0.0121(10) 0.0120(10) 0.0097(9) 0.0026(8) 0.0028(8) 0.0032(8)
C13 0.0139(10) 0.0135(10) 0.0122(10) 0.0043(8) 0.0026(8) 0.0042(8)
C14 0.0166(11) 0.0171(11) 0.0136(10) 0.0051(9) 0.0063(9) 0.0042(9)
C15 0.0136(10) 0.0125(10) 0.0138(10) 0.0011(8) 0.0040(8) 0.0036(8)
C16 0.0144(10) 0.0113(10) 0.0121(10) 0.0032(8) 0.0019(8) 0.0050(8)
C17 0.0147(11) 0.0216(12) 0.0205(11) 0.0078(10) 0.0083(9) 0.0076(9)
C20 0.0194(11) 0.0159(11) 0.0115(10) 0.0067(8) 0.0053(9) 0.0055(9)
C21 0.0198(11) 0.0134(10) 0.0106(9) 0.0037(8) 0.0059(8) 0.0037(9)
N22 0.0158(9) 0.0159(9) 0.0121(9) 0.0044(7) 0.0047(7) 0.0032(8)
C23 0.0170(11) 0.0247(13) 0.0174(11) 0.0092(10) 0.0059(9) 0.0051(10)
C24 0.0173(12) 0.0306(14) 0.0222(12) 0.0105(11) 0.0081(10) 0.0022(10)
C25 0.0262(14) 0.0262(14) 0.0260(13) 0.0119(11) 0.0129(11) 0.0003(11)
C26 0.0264(13) 0.0209(12) 0.0215(12) 0.0115(10) 0.0103(10) 0.0051(10)
C30 0.0129(10) 0.0150(10) 0.0119(10) 0.0046(8) 0.0016(8) 0.0042(8)
C31 0.0120(10) 0.0130(10) 0.0099(9) 0.0011(8) 0.0007(8) 0.0017(8)
N32 0.0119(9) 0.0138(9) 0.0115(8) 0.0026(7) 0.0018(7) 0.0028(7)
C33 0.0168(11) 0.0140(11) 0.0166(11) 0.0055(9) 0.0044(9) 0.0040(9)
C34 0.0208(12) 0.0199(12) 0.0252(13) 0.0108(10) 0.0066(10) 0.0007(10)
C35 0.0158(11) 0.0252(13) 0.0248(13) 0.0098(11) 0.0084(10) 0.0014(10)
C36 0.0126(10) 0.0202(12) 0.0178(11) 0.0047(9) 0.0029(9) 0.0038(9)
C40 0.0222(12) 0.0169(11) 0.0152(10) 0.0110(9) 0.0064(9) 0.0094(9)
C41 0.0206(12) 0.0153(11) 0.0124(10) 0.0051(8) 0.0033(9) 0.0081(9)
N42 0.0165(9) 0.0145(9) 0.0130(9) 0.0055(7) 0.0030(7) 0.0054(8)
C43 0.0172(11) 0.0216(12) 0.0217(12) 0.0102(10) 0.0043(10) 0.0062(10)
C44 0.0169(12) 0.0231(13) 0.0258(13) 0.0098(11) 0.0003(10) 0.0065(10)
C45 0.0262(14) 0.0241(13) 0.0206(12) 0.0086(10) -0.0007(10) 0.0109(11)
C46 0.0298(14) 0.0244(13) 0.0162(11) 0.0106(10) 0.0053(10) 0.0120(11)
C50 0.0253(12) 0.0153(11) 0.0110(10) 0.0029(8) 0.0061(9) 0.0081(9)
C51 0.0224(12) 0.0144(11) 0.0153(11) 0.0031(9) 0.0060(9) 0.0070(9)
C52 0.0159(11) 0.0105(10) 0.0159(10) 0.0033(8) 0.0017(9) 0.0027(8)
S1 0.0173(3) 0.0140(3) 0.0165(3) 0.0045(2) 0.0026(2) 0.0056(2)
C53 0.0166(11) 0.0251(13) 0.0211(12) 0.0068(10) 0.0061(10) 0.0066(10)
C54 0.0239(13) 0.0279(14) 0.0213(12) 0.0100(11) 0.0088(11) 0.0035(11)
C55 0.0267(13) 0.0174(12) 0.0181(11) 0.0092(10) 0.0019(10) 0.0033(10)
Br1 0.0545(2) 0.0474(2) 0.03443(17) 0.02916(16) 0.01418(16) 0.01939(17)
C56 0.0268(13) 0.0181(12) 0.0238(13) 0.0093(10) 0.0069(11) 0.0105(10)
C57 0.0231(12) 0.0169(11) 0.0184(11) 0.0058(9) 0.0082(10) 0.0078(10)
S2 0.0136(2) 0.0135(2) 0.0120(2) 0.0047(2) 0.0046(2) 0.0067(2)
O1 0.0149(8) 0.0150(8) 0.0126(7) 0.0033(6) 0.0021(6) 0.0062(6)
O2 0.0146(8) 0.0165(8) 0.0118(7) 0.0035(6) 0.0048(6) 0.0026(6)
O4 0.0254(10) 0.0208(9) 0.0224(9) 0.0117(7) 0.0094(8) 0.0039(8)
O3 0.0228(9) 0.0305(10) 0.0169(8) 0.0062(8) 0.0061(7) 0.0183(8)
Cl1 0.0287(3) 0.0242(3) 0.0167(3) 0.0070(2) 0.0030(2) -0.0008(3)
O10P 0.0484(14) 0.0417(13) 0.0157(9) 0.0059(9) 0.0039(9) 0.0067(11)
O20P 0.0378(14) 0.0283(12) 0.0363(9) 0.0160(9) 0.0090(10) 0.0035(11)
O30P 0.0378(14) 0.0283(12) 0.0363(9) 0.0160(9) 0.0090(10) 0.0035(11)
O40P 0.0378(14) 0.0283(12) 0.0363(9) 0.0160(9) 0.0090(10) 0.0035(11)
O21P 0.0378(14) 0.0283(12) 0.0363(9) 0.0160(9) 0.0090(10) 0.0035(11)
O31P 0.0378(14) 0.0283(12) 0.0363(9) 0.0160(9) 0.0090(10) 0.0035(11)
O41P 0.0378(14) 0.0283(12) 0.0363(9) 0.0160(9) 0.0090(10) 0.0035(11)
O22P 0.0378(14) 0.0283(12) 0.0363(9) 0.0160(9) 0.0090(10) 0.0035(11)
O32P 0.0378(14) 0.0283(12) 0.0363(9) 0.0160(9) 0.0090(10) 0.0035(11)
O42P 0.0378(14) 0.0283(12) 0.0363(9) 0.0160(9) 0.0090(10) 0.0035(11)
O1S 0.075(2) 0.0604(19) 0.0485(17) 0.0120(15) 0.0109(16) 0.0436(17)
C2S 0.039(2) 0.047(2) 0.055(2) 0.0217(19) 0.0182(18) 0.0164(17)
O1W 0.0507(15) 0.0297(12) 0.0317(12) 0.0067(10) 0.0237(12) -0.0034(11)

loop_
_atom_type_symbol
_atom_type_description
_atom_type_scat_dispersion_real
_atom_type_scat_dispersion_imag
_atom_type_scat_source
C C 0.0033 0.0016 'International Tables Vol C Tables 4.2.6.8 and 6.1.1.4'
H H 0.0000 0.0000 'International Tables Vol C Tables 4.2.6.8 and 6.1.1.4'
Br Br -0.2901 2.4595 'International Tables Vol C Tables 4.2.6.8 and 6.1.1.4'
Cl Cl 0.1484 0.1585 'International Tables Vol C Tables 4.2.6.8 and 6.1.1.4'
Cu Cu 0.3201 1.2651 'International Tables Vol C Tables 4.2.6.8 and 6.1.1.4'
N N 0.0061 0.0033 'International Tables Vol C Tables 4.2.6.8 and 6.1.1.4'
O O 0.0106 0.0060 'International Tables Vol C Tables 4.2.6.8 and 6.1.1.4'
S S 0.1246 0.1234 'International Tables Vol C Tables 4.2.6.8 and 6.1.1.4'

loop_
_geom_angle_atom_site_label_1
_geom_angle_atom_site_label_2
_geom_angle_atom_site_label_3
_geom_angle
_geom_angle_site_symmetry_1
_geom_angle_site_symmetry_3
_geom_angle_publ_flag
O1 Cu1 N32 96.23(8) . . y
O1 Cu1 N22 95.09(8) . . y
N32 Cu1 N22 161.43(8) . . y
O1 Cu1 N1 171.08(7) . . y
N32 Cu1 N1 84.12(8) . . y
N22 Cu1 N1 82.44(8) . . y
O1 Cu1 O10 96.38(6) . . y
N32 Cu1 O10 83.92(7) . . y
N22 Cu1 O10 109.39(7) . . y
N1 Cu1 O10 92.52(7) . . y
O10 Cu2 O2 89.27(7) . . y
O10 Cu2 N42 176.51(8) . . y
O2 Cu2 N42 91.96(8) . . y
O10 Cu2 N2 95.70(8) . . y
O2 Cu2 N2 163.39(8) . . y
N42 Cu2 N2 82.23(8) . . y
O10 Cu2 O4 90.38(7) . . y
O2 Cu2 O4 59.36(6) . . y
N42 Cu2 O4 87.44(7) . . y
N2 Cu2 O4 104.66(7) . . y
O10 Cu2 S1 91.51(5) . . y
O2 Cu2 S1 111.78(5) . . y
N42 Cu2 S1 91.06(6) . . y
N2 Cu2 S1 83.99(6) . . y
O4 Cu2 S1 170.92(5) . . y
C12 O10 Cu2 123.27(14) . . ?
C12 O10 Cu1 113.32(13) . . ?
Cu2 O10 Cu1 122.16(8) . . y
C20 N1 C30 112.73(18) . . ?
C20 N1 C2 108.68(18) . . ?
C30 N1 C2 111.49(18) . . ?
C20 N1 Cu1 107.17(14) . . ?
C30 N1 Cu1 108.09(14) . . ?
C2 N1 Cu1 108.50(14) . . ?
C11 C2 N1 112.58(19) . . ?
C11 C2 H2A 109.1 . . ?
N1 C2 H2A 109.1 . . ?
C11 C2 H2B 109.1 . . ?
N1 C2 H2B 109.1 . . ?
H2A C2 H2B 107.8 . . ?
N2 C3 C13 112.6(2) . . ?
N2 C3 H3A 109.1 . . ?
C13 C3 H3A 109.1 . . ?
N2 C3 H3B 109.1 . . ?
C13 C3 H3B 109.1 . . ?
H3A C3 H3B 107.8 . . ?
C40 N2 C3 108.40(19) . . ?
C40 N2 C50 107.48(18) . . ?
C3 N2 C50 112.80(19) . . ?
C40 N2 Cu2 104.51(15) . . ?
C3 N2 Cu2 108.91(14) . . ?
C50 N2 Cu2 114.25(15) . . ?
C16 C11 C12 120.2(2) . . ?
C16 C11 C2 119.8(2) . . ?
C12 C11 C2 120.0(2) . . ?
O10 C12 C11 119.4(2) . . ?
O10 C12 C13 122.6(2) . . ?
C11 C12 C13 118.0(2) . . ?
C14 C13 C12 120.3(2) . . ?
C14 C13 C3 119.7(2) . . ?
C12 C13 C3 120.0(2) . . ?
C13 C14 C15 122.0(2) . . ?
C13 C14 H14 119.0 . . ?
C15 C14 H14 119.0 . . ?
C16 C15 C14 117.3(2) . . ?
C16 C15 C17 121.0(2) . . ?
C14 C15 C17 121.7(2) . . ?
C15 C16 C11 122.2(2) . . ?
C15 C16 H16 118.9 . . ?
C11 C16 H16 118.9 . . ?
C15 C17 H17A 109.5 . . ?
C15 C17 H17B 109.5 . . ?
H17A C17 H17B 109.5 . . ?
C15 C17 H17C 109.5 . . ?
H17A C17 H17C 109.5 . . ?
H17B C17 H17C 109.5 . . ?
N1 C20 C21 109.36(19) . . ?
N1 C20 H20A 109.8 . . ?
C21 C20 H20A 109.8 . . ?
N1 C20 H20B 109.8 . . ?
C21 C20 H20B 109.8 . . ?
H20A C20 H20B 108.2 . . ?
N22 C21 C26 121.5(2) . . ?
N22 C21 C20 115.8(2) . . ?
C26 C21 C20 122.7(2) . . ?
C23 N22 C21 119.4(2) . . ?
C23 N22 Cu1 126.97(18) . . ?
C21 N22 Cu1 113.61(17) . . ?
N22 C23 C24 121.9(2) . . ?
N22 C23 H23 119.1 . . ?
C24 C23 H23 119.1 . . ?
C23 C24 C25 119.0(3) . . ?
C23 C24 H24 120.5 . . ?
C25 C24 H24 120.5 . . ?
C26 C25 C24 119.1(3) . . ?
C26 C25 H25 120.5 . . ?
C24 C25 H25 120.5 . . ?
C25 C26 C21 119.0(3) . . ?
C25 C26 H26 120.5 . . ?
C21 C26 H26 120.5 . . ?
N1 C30 C31 109.52(18) . . ?
N1 C30 H30A 109.8 . . ?
C31 C30 H30A 109.8 . . ?
N1 C30 H30B 109.8 . . ?
C31 C30 H30B 109.8 . . ?
H30A C30 H30B 108.2 . . ?
N32 C31 C36 121.1(2) . . ?
N32 C31 C30 115.0(2) . . ?
C36 C31 C30 123.9(2) . . ?
C33 N32 C31 119.3(2) . . ?
C33 N32 Cu1 125.00(16) . . ?
C31 N32 Cu1 112.88(16) . . ?
N32 C33 C34 122.2(2) . . ?
N32 C33 H33 118.9 . . ?
C34 C33 H33 118.9 . . ?
C33 C34 C35 119.1(2) . . ?
C33 C34 H34 120.4 . . ?
C35 C34 H34 120.4 . . ?
C36 C35 C34 118.8(2) . . ?
C36 C35 H35 120.6 . . ?
C34 C35 H35 120.6 . . ?
C35 C36 C31 119.5(2) . . ?
C35 C36 H36 120.2 . . ?
C31 C36 H36 120.2 . . ?
N2 C40 C41 109.4(2) . . ?
N2 C40 H40A 109.8 . . ?
C41 C40 H40A 109.8 . . ?
N2 C40 H40B 109.8 . . ?
C41 C40 H40B 109.8 . . ?
H40A C40 H40B 108.3 . . ?
N42 C41 C46 122.1(2) . . ?
N42 C41 C40 114.0(2) . . ?
C46 C41 C40 123.9(2) . . ?
C43 N42 C41 119.1(2) . . ?
C43 N42 Cu2 127.02(18) . . ?
C41 N42 Cu2 113.84(16) . . ?
N42 C43 C44 122.1(3) . . ?
N42 C43 H43 119.0 . . ?
C44 C43 H43 119.0 . . ?
C43 C44 C45 118.8(3) . . ?
C43 C44 H44 120.6 . . ?
C45 C44 H44 120.6 . . ?
C46 C45 C44 119.2(2) . . ?
C46 C45 H45 120.4 . . ?
C44 C45 H45 120.4 . . ?
C45 C46 C41 118.7(3) . . ?
C45 C46 H46 120.6 . . ?
C41 C46 H46 120.6 . . ?
N2 C50 C51 116.4(2) . . ?
N2 C50 H50A 108.2 . . ?
C51 C50 H50A 108.2 . . ?
N2 C50 H50B 108.2 . . ?
C51 C50 H50B 108.2 . . ?
H50A C50 H50B 107.3 . . ?
C50 C51 S1 110.09(18) . . ?
C50 C51 H51A 109.6 . . ?
S1 C51 H51A 109.6 . . ?
C50 C51 H51B 109.6 . . ?
S1 C51 H51B 109.6 . . ?
H51A C51 H51B 108.2 . . ?
C57 C52 C53 119.5(2) . . ?
C57 C52 S1 123.4(2) . . ?
C53 C52 S1 117.00(19) . . ?
C52 S1 C51 102.84(12) . . ?
C52 S1 Cu2 111.37(8) . . ?
C51 S1 Cu2 87.35(8) . . ?
C54 C53 C52 120.4(2) . . ?
C54 C53 H53 119.8 . . ?
C52 C53 H53 119.8 . . ?
C53 C54 C55 119.0(3) . . ?
C53 C54 H54 120.5 . . ?
C55 C54 H54 120.5 . . ?
C56 C55 C54 121.4(2) . . ?
C56 C55 Br1 119.2(2) . . ?
C54 C55 Br1 119.4(2) . . ?
C55 C56 C57 119.5(3) . . ?
C55 C56 H56 120.3 . . ?
C57 C56 H56 120.3 . . ?
C56 C57 C52 120.1(2) . . ?
C56 C57 H57 120.0 . . ?
C52 C57 H57 120.0 . . ?
O3 S2 O4 113.19(12) . . ?
O3 S2 O2 110.35(11) . . ?
O4 S2 O2 108.04(11) . . ?
O3 S2 O1 108.14(10) . . ?
O4 S2 O1 109.55(11) . . ?
O2 S2 O1 107.42(10) . . ?
S2 O1 Cu1 124.12(10) . . ?
S2 O2 Cu2 109.26(10) . . ?
S2 O4 Cu2 80.30(8) . . ?
O41P Cl1 O21P 113.9(5) . . ?
O41P Cl1 O10P 108.8(3) . . ?
O30P Cl1 O10P 110.9(2) . . ?
O21P Cl1 O10P 111.9(4) . . ?
O22P Cl1 O10P 107.9(5) . . ?
O30P Cl1 O20P 122.0(3) . . ?
O10P Cl1 O20P 107.9(3) . . ?
O22P Cl1 O32P 84.4(8) . . ?
O10P Cl1 O32P 111.8(7) . . ?
O22P Cl1 O42P 107.4(6) . . ?
O10P Cl1 O42P 110.6(5) . . ?
O32P Cl1 O42P 129.4(8) . . ?
O30P Cl1 O40P 99.8(3) . . ?
O10P Cl1 O40P 110.1(2) . . ?
O20P Cl1 O40P 105.3(3) . . ?
O41P Cl1 O31P 108.2(5) . . ?
O21P Cl1 O31P 105.8(6) . . ?
O10P Cl1 O31P 107.9(4) . . ?
C2S O1S H1S 109.2 . . ?
O1S C2S H3W1 110.0 . . ?
O1S C2S H3W2 109.9 . . ?
H3W1 C2S H3W2 109.5 . . ?
O1S C2S H3W3 108.5 . . ?
H3W1 C2S H3W3 109.5 . . ?
H3W2 C2S H3W3 109.5 . . ?
H1WB O1W H1WA 104.0 . . ?

loop_
_geom_bond_atom_site_label_1
_geom_bond_atom_site_label_2
_geom_bond_distance
_geom_bond_site_symmetry_2
_geom_bond_publ_flag
Cu1 Cu2 3.7120(5) . y
Cu1 O1 1.9500(17) . y
Cu1 N32 1.998(2) . y
Cu1 N22 2.003(2) . y
Cu1 N1 2.023(2) . y
Cu1 O10 2.3102(16) . y
Cu2 O10 1.9253(16) . y
Cu2 O2 1.9747(17) . y
Cu2 N42 2.003(2) . y
Cu2 N2 2.035(2) . y
Cu2 O4 2.703(2) . y
Cu2 S1 2.7650(7) . y
O10 C12 1.342(3) . ?
N1 C20 1.485(3) . ?
N1 C30 1.488(3) . ?
N1 C2 1.508(3) . ?
C2 C11 1.499(3) . ?
C2 H2A 0.9900 . ?
C2 H2B 0.9900 . ?
C3 N2 1.495(3) . ?
C3 C13 1.502(3) . ?
C3 H3A 0.9900 . ?
C3 H3B 0.9900 . ?
N2 C40 1.488(3) . ?
N2 C50 1.497(3) . ?
C11 C16 1.397(3) . ?
C11 C12 1.406(3) . ?
C12 C13 1.408(3) . ?
C13 C14 1.393(3) . ?
C14 C15 1.397(3) . ?
C14 H14 0.9500 . ?
C15 C16 1.387(3) . ?
C15 C17 1.508(3) . ?
C16 H16 0.9500 . ?
C17 H17A 0.9800 . ?
C17 H17B 0.9800 . ?
C17 H17C 0.9800 . ?
C20 C21 1.498(3) . ?
C20 H20A 0.9900 . ?
C20 H20B 0.9900 . ?
C21 N22 1.344(3) . ?
C21 C26 1.392(4) . ?
N22 C23 1.343(3) . ?
C23 C24 1.385(4) . ?
C23 H23 0.9500 . ?
C24 C25 1.386(4) . ?
C24 H24 0.9500 . ?
C25 C26 1.384(4) . ?
C25 H25 0.9500 . ?
C26 H26 0.9500 . ?
C30 C31 1.500(3) . ?
C30 H30A 0.9900 . ?
C30 H30B 0.9900 . ?
C31 N32 1.352(3) . ?
C31 C36 1.390(3) . ?
N32 C33 1.344(3) . ?
C33 C34 1.378(4) . ?
C33 H33 0.9500 . ?
C34 C35 1.389(4) . ?
C34 H34 0.9500 . ?
C35 C36 1.384(4) . ?
C35 H35 0.9500 . ?
C36 H36 0.9500 . ?
C40 C41 1.502(4) . ?
C40 H40A 0.9900 . ?
C40 H40B 0.9900 . ?
C41 N42 1.342(3) . ?
C41 C46 1.388(3) . ?
N42 C43 1.339(3) . ?
C43 C44 1.387(4) . ?
C43 H43 0.9500 . ?
C44 C45 1.387(4) . ?
C44 H44 0.9500 . ?
C45 C46 1.384(4) . ?
C45 H45 0.9500 . ?
C46 H46 0.9500 . ?
C50 C51 1.521(4) . ?
C50 H50A 0.9900 . ?
C50 H50B 0.9900 . ?
C51 S1 1.821(3) . ?
C51 H51A 0.9900 . ?
C51 H51B 0.9900 . ?
C52 C57 1.393(3) . ?
C52 C53 1.396(4) . ?
C52 S1 1.771(2) . ?
C53 C54 1.386(4) . ?
C53 H53 0.9500 . ?
C54 C55 1.386(4) . ?
C54 H54 0.9500 . ?
C55 C56 1.380(4) . ?
C55 Br1 1.894(3) . ?
C56 C57 1.386(4) . ?
C56 H56 0.9500 . ?
C57 H57 0.9500 . ?
S2 O3 1.4468(19) . ?
S2 O4 1.464(2) . ?
S2 O2 1.5027(18) . ?
S2 O1 1.5082(17) . ?
Cl1 O41P 1.406(7) . ?
Cl1 O30P 1.406(5) . ?
Cl1 O21P 1.408(8) . ?
Cl1 O22P 1.418(9) . ?
Cl1 O10P 1.437(2) . ?
Cl1 O20P 1.439(6) . ?
Cl1 O32P 1.452(10) . ?
Cl1 O42P 1.478(9) . ?
Cl1 O40P 1.478(5) . ?
Cl1 O31P 1.501(8) . ?
O1S C2S 1.384(5) . ?
O1S H1S 0.9177 . ?
C2S H3W1 0.9800 . ?
C2S H3W2 0.9800 . ?
C2S H3W3 0.9800 . ?
O1W H1WB 0.7665 . ?
O1W H1WA 0.7134 . ?

loop_
_geom_hbond_atom_site_label_D
_geom_hbond_atom_site_label_H
_geom_hbond_atom_site_label_A
_geom_hbond_distance_DH
_geom_hbond_distance_HA
_geom_hbond_distance_DA
_geom_hbond_angle_DHA
_geom_hbond_site_symmetry_A
_geom_hbond_publ_flag
O1S H1S O10P 0.92 1.92 2.824(4) 167 2_667 yes
O1W H1WB O4 0.77 2.07 2.809(3) 163 1_545 yes
O1W H1WA O30P^a 0.71 2.36 2.982(6) 147 . yes
O1W H1WA O41P^b 0.71 2.26 2.947(8) 162 . yes

loop_
_geom_torsion_atom_site_label_1
_geom_torsion_atom_site_label_2
_geom_torsion_atom_site_label_3
_geom_torsion_atom_site_label_4
_geom_torsion
_geom_torsion_site_symmetry_1
_geom_torsion_site_symmetry_2
_geom_torsion_site_symmetry_3
_geom_torsion_site_symmetry_4
_geom_torsion_publ_flag
C20 N1 C2 C11 -174.71(19) . . . . ?
C30 N1 C2 C11 -49.9(2) . . . . ?
Cu1 N1 C2 C11 69.1(2) . . . . ?
C13 C3 N2 C40 178.1(2) . . . . ?
C13 C3 N2 C50 -63.0(3) . . . . ?
C13 C3 N2 Cu2 65.0(2) . . . . ?
N1 C2 C11 C16 108.0(2) . . . . ?
N1 C2 C11 C12 -71.2(3) . . . . ?
Cu2 O10 C12 C11 -145.73(17) . . . . ?
Cu1 O10 C12 C11 46.8(2) . . . . ?
Cu2 O10 C12 C13 35.0(3) . . . . ?
Cu1 O10 C12 C13 -132.48(19) . . . . ?
C16 C11 C12 O10 -179.1(2) . . . . ?
C2 C11 C12 O10 0.1(3) . . . . ?
C16 C11 C12 C13 0.3(3) . . . . ?
C2 C11 C12 C13 179.5(2) . . . . ?
O10 C12 C13 C14 178.7(2) . . . . ?
C11 C12 C13 C14 -0.6(3) . . . . ?
O10 C12 C13 C3 -0.4(3) . . . . ?
C11 C12 C13 C3 -179.8(2) . . . . ?
N2 C3 C13 C14 125.5(2) . . . . ?
N2 C3 C13 C12 -55.3(3) . . . . ?
C12 C13 C14 C15 0.0(4) . . . . ?
C3 C13 C14 C15 179.1(2) . . . . ?
C13 C14 C15 C16 1.0(3) . . . . ?
C13 C14 C15 C17 -177.4(2) . . . . ?
C14 C15 C16 C11 -1.4(3) . . . . ?
C17 C15 C16 C11 177.0(2) . . . . ?
C12 C11 C16 C15 0.8(3) . . . . ?
C2 C11 C16 C15 -178.4(2) . . . . ?
C30 N1 C20 C21 154.98(19) . . . . ?
C2 N1 C20 C21 -80.9(2) . . . . ?
Cu1 N1 C20 C21 36.2(2) . . . . ?
N1 C20 C21 N22 -27.1(3) . . . . ?
N1 C20 C21 C26 155.0(2) . . . . ?
C26 C21 N22 C23 0.4(4) . . . . ?
C20 C21 N22 C23 -177.5(2) . . . . ?
C26 C21 N22 Cu1 -178.50(19) . . . . ?
C20 C21 N22 Cu1 3.6(3) . . . . ?
C21 N22 C23 C24 -0.6(4) . . . . ?
Cu1 N22 C23 C24 178.1(2) . . . . ?
N22 C23 C24 C25 0.5(4) . . . . ?
C23 C24 C25 C26 -0.1(4) . . . . ?
C24 C25 C26 C21 -0.1(4) . . . . ?
N22 C21 C26 C25 0.0(4) . . . . ?
C20 C21 C26 C25 177.7(2) . . . . ?
C20 N1 C30 C31 -149.99(19) . . . . ?
C2 N1 C30 C31 87.4(2) . . . . ?
Cu1 N1 C30 C31 -31.7(2) . . . . ?
N1 C30 C31 N32 35.2(3) . . . . ?
N1 C30 C31 C36 -145.9(2) . . . . ?
C36 C31 N32 C33 -1.1(3) . . . . ?
C30 C31 N32 C33 177.9(2) . . . . ?
C36 C31 N32 Cu1 160.74(18) . . . . ?
C30 C31 N32 Cu1 -20.3(2) . . . . ?
C31 N32 C33 C34 -0.2(4) . . . . ?
Cu1 N32 C33 C34 -159.7(2) . . . . ?
N32 C33 C34 C35 1.6(4) . . . . ?
C33 C34 C35 C36 -1.7(4) . . . . ?
C34 C35 C36 C31 0.4(4) . . . . ?
N32 C31 C36 C35 1.0(4) . . . . ?
C30 C31 C36 C35 -177.9(2) . . . . ?
C3 N2 C40 C41 -158.35(19) . . . . ?
C50 N2 C40 C41 79.4(2) . . . . ?
Cu2 N2 C40 C41 -42.3(2) . . . . ?
N2 C40 C41 N42 33.2(3) . . . . ?
N2 C40 C41 C46 -148.7(2) . . . . ?
C46 C41 N42 C43 -1.5(4) . . . . ?
C40 C41 N42 C43 176.6(2) . . . . ?
C46 C41 N42 Cu2 176.0(2) . . . . ?
C40 C41 N42 Cu2 -5.9(3) . . . . ?
C41 N42 C43 C44 1.2(4) . . . . ?
Cu2 N42 C43 C44 -175.9(2) . . . . ?
N42 C43 C44 C45 -0.5(4) . . . . ?
C43 C44 C45 C46 0.0(4) . . . . ?
C44 C45 C46 C41 -0.3(4) . . . . ?
N42 C41 C46 C45 1.1(4) . . . . ?
C40 C41 C46 C45 -176.9(2) . . . . ?
C40 N2 C50 C51 -155.8(2) . . . . ?
C3 N2 C50 C51 84.7(3) . . . . ?
Cu2 N2 C50 C51 -40.4(3) . . . . ?
N2 C50 C51 S1 63.9(3) . . . . ?
C57 C52 S1 C51 -18.6(2) . . . . ?
C53 C52 S1 C51 163.3(2) . . . . ?
C57 C52 S1 Cu2 -110.8(2) . . . . ?
C53 C52 S1 Cu2 71.1(2) . . . . ?
C50 C51 S1 C52 -155.13(17) . . . . ?
C50 C51 S1 Cu2 -43.81(16) . . . . ?
C57 C52 C53 C54 1.6(4) . . . . ?
S1 C52 C53 C54 179.8(2) . . . . ?
C52 C53 C54 C55 1.6(4) . . . . ?
C53 C54 C55 C56 -3.2(4) . . . . ?
C53 C54 C55 Br1 175.5(2) . . . . ?
C54 C55 C56 C57 1.7(4) . . . . ?
Br1 C55 C56 C57 -177.1(2) . . . . ?
C55 C56 C57 C52 1.6(4) . . . . ?
C53 C52 C57 C56 -3.2(4) . . . . ?
S1 C52 C57 C56 178.7(2) . . . . ?
O3 S2 O1 Cu1 150.89(13) . . . . ?
O4 S2 O1 Cu1 -85.32(15) . . . . ?
O2 S2 O1 Cu1 31.80(15) . . . . ?
O3 S2 O2 Cu2 143.25(10) . . . . ?
O4 S2 O2 Cu2 19.02(13) . . . . ?
O1 S2 O2 Cu2 -99.08(11) . . . . ?
O3 S2 O4 Cu2 -135.69(9) . . . . ?
O2 S2 O4 Cu2 -13.18(9) . . . . ?
O1 S2 O4 Cu2 103.54(8) . . . . ?
